data_2019921
loop_
_publ_author_name
'Chen, Xiaocui'
'Wang, Yue'
'Han, Shumin'
'Wei, Yongju'
'Wang, Ruiyao'

_publ_section_title
;
 4,4'-Bipyridine-1,1'-diium acetylenedicarboxylate: a new member of the
 (H~2~bipy)[Cu(ox)~2~] (bipy is 4,4'-bipyridine and ox is oxalate) family
;
_journal_coeditor_code EG3178
_journal_issue 5
_journal_name_full 'Acta Crystallographica Section C'
_journal_page_first
;
;
_journal_paper_doi 10.1107/S2053229615006336
_journal_volume 71
_journal_year 2015
_chemical_formula_iupac 'C10 H12 N2 2+ , C4 O4 2-'
_chemical_formula_moiety 'C10 H12 N2 2+, C4 O4 2-'
_chemical_formula_sum 'C14 H10 N2 O4'
_chemical_formula_weight 270.24
_chemical_name_systematic
;
4,4'-Bipyridine-1,1'-diium ethynedicarboxylate
;
_space_group_IT_number 2
_symmetry_cell_setting triclinic
_symmetry_space_group_name_Hall '-P 1'
_symmetry_space_group_name_H-M 'P -1'
_atom_sites_solution_hydrogens geom
_atom_sites_solution_primary direct
_atom_sites_solution_secondary difmap
_audit_creation_method SHELXL97
_cell_angle_alpha 114.334(3)
_cell_angle_beta 96.159(3)
_cell_angle_gamma 98.995(3)
_cell_formula_units_Z 1
_cell_length_a 3.8050(3)
_cell_length_b 8.6739(7)
_cell_length_c 9.9138(8)
_cell_measurement_reflns_used 3272
_cell_measurement_temperature 180(2)
_cell_measurement_theta_max 27.43
_cell_measurement_theta_min 4.18
_cell_volume 289.05(4)
_computing_cell_refinement 'APEX2 (Bruker, 2013)'
_computing_data_collection 'APEX2 (Bruker, 2013)'
_computing_data_reduction 'APEX2 (Bruker, 2013)'
_computing_molecular_graphics
;
SHELXTL (Sheldrick, 2008)
DIAMOND (Brandenburg, 1999) and
Mercury (Macrae et al, 2006)
;
_computing_publication_material
;
SHELXTL (Sheldrick, 2008) and PLATON (Spek, 2009)
;
_computing_structure_refinement 'SHELXL97 (Sheldrick, 2008)'
_computing_structure_solution 'SHELXS97 (Sheldrick, 2008)'
_diffrn_ambient_temperature 180(2)
_diffrn_measured_fraction_theta_full 0.990
_diffrn_measured_fraction_theta_max 0.990
_diffrn_measurement_device_type
;
Bruker D8 Venture diffractometer with a PHOTON 100 CMOS detector
;
_diffrn_measurement_method '\f and \w scans'
_diffrn_radiation_monochromator graphite
_diffrn_radiation_source 'fine-focus sealed tube'
_diffrn_radiation_type MoK\a
_diffrn_radiation_wavelength 0.71073
_diffrn_reflns_av_R_equivalents 0.0176
_diffrn_reflns_av_sigmaI/netI 0.0142
_diffrn_reflns_limit_h_max 4
_diffrn_reflns_limit_h_min -4
_diffrn_reflns_limit_k_max 11
_diffrn_reflns_limit_k_min -11
_diffrn_reflns_limit_l_max 12
_diffrn_reflns_limit_l_min -12
_diffrn_reflns_number 5593
_diffrn_reflns_theta_full 27.44
_diffrn_reflns_theta_max 27.44
_diffrn_reflns_theta_min 4.18
_exptl_absorpt_coefficient_mu 0.116
_exptl_absorpt_correction_T_max 0.9931
_exptl_absorpt_correction_T_min 0.9659
_exptl_absorpt_correction_type multi-scan
_exptl_absorpt_process_details '(SADABS; Sheldrick, 2003)'
_exptl_crystal_colour colourless
_exptl_crystal_density_diffrn 1.552
_exptl_crystal_density_method 'not measured'
_exptl_crystal_description plate
_exptl_crystal_F_000 140
_exptl_crystal_size_max 0.30
_exptl_crystal_size_mid 0.25
_exptl_crystal_size_min 0.06
_refine_diff_density_max 0.319
_refine_diff_density_min -0.269
_refine_ls_extinction_method none
_refine_ls_goodness_of_fit_ref 1.066
_refine_ls_hydrogen_treatment mixed
_refine_ls_matrix_type full
_refine_ls_number_parameters 94
_refine_ls_number_reflns 1291
_refine_ls_number_restraints 1
_refine_ls_restrained_S_all 1.070
_refine_ls_R_factor_all 0.0438
_refine_ls_R_factor_gt 0.0384
_refine_ls_shift/su_max 0.000
_refine_ls_shift/su_mean 0.000
_refine_ls_structure_factor_coef Fsqd
_refine_ls_weighting_details 'calc w = 1/[\s^2^(Fo^2^)+(0.0632P)^2^+0.0825P] where P=(Fo^2^+2Fc^2^)/3'
_refine_ls_weighting_scheme calc
_refine_ls_wR_factor_gt 0.1060
_refine_ls_wR_factor_ref 0.1102
_reflns_number_gt 1147
_reflns_number_total 1291
_reflns_threshold_expression I>2\s(I)
_cod_data_source_file eg3178sup1.cif
_cod_data_source_block I
_cod_database_code 2019921
_cod_database_fobs_code 2019921

loop_
_symmetry_equiv_pos_as_xyz
'x, y, z'
'-x, -y, -z'

loop_
_atom_site_type_symbol
_atom_site_label
_atom_site_fract_x
_atom_site_fract_y
_atom_site_fract_z
_atom_site_U_iso_or_equiv
_atom_site_adp_type
_atom_site_calc_flag
_atom_site_refinement_flags
_atom_site_occupancy
_atom_site_symmetry_multiplicity
N N1 0.2778(3) 0.38063(13) 0.24637(11) 0.0213(3) Uani d D 1 1
H H1N 0.210(4) 0.4767(14) 0.3075(15) 0.026 Uiso d D 1 1
C C1 0.3057(3) 0.25583(15) 0.28971(13) 0.0238(3) Uani d . 1 1
H H1A 0.2642 0.2713 0.3868 0.029 Uiso calc R 1 1
C C2 0.3942(3) 0.10455(15) 0.19538(13) 0.0227(3) Uani d . 1 1
H H2A 0.4137 0.0166 0.2276 0.027 Uiso calc R 1 1
C C3 0.4546(3) 0.08125(13) 0.05294(12) 0.0173(3) Uani d . 1 1
C C4 0.4219(3) 0.21391(16) 0.01106(14) 0.0242(3) Uani d . 1 1
H H4A 0.4609 0.2026 -0.0853 0.029 Uiso calc R 1 1
C C5 0.3326(4) 0.36181(16) 0.11060(15) 0.0262(3) Uani d . 1 1
H H5A 0.3098 0.4521 0.0817 0.031 Uiso calc R 1 1
C C6 0.0882(3) 0.76011(15) 0.36049(13) 0.0215(3) Uani d . 1 1
C C7 0.0243(3) 0.93075(16) 0.45982(14) 0.0231(3) Uani d . 1 1
O O1 0.1344(3) 0.73297(12) 0.23308(11) 0.0369(3) Uani d . 1 1
O O2 0.0909(3) 0.65538(11) 0.41973(10) 0.0303(3) Uani d . 1 1

loop_
_atom_site_aniso_label
_atom_site_aniso_U_11
_atom_site_aniso_U_22
_atom_site_aniso_U_33
_atom_site_aniso_U_12
_atom_site_aniso_U_13
_atom_site_aniso_U_23
N1 0.0273(5) 0.0159(5) 0.0203(5) 0.0087(4) 0.0095(4) 0.0049(4)
C1 0.0333(6) 0.0219(6) 0.0177(6) 0.0111(5) 0.0098(5) 0.0072(5)
C2 0.0339(6) 0.0190(6) 0.0201(6) 0.0120(5) 0.0099(5) 0.0099(5)
C3 0.0187(5) 0.0146(5) 0.0178(6) 0.0055(4) 0.0057(4) 0.0053(4)
C4 0.0378(7) 0.0211(6) 0.0203(6) 0.0134(5) 0.0149(5) 0.0106(5)
C5 0.0393(7) 0.0194(6) 0.0276(7) 0.0139(5) 0.0153(5) 0.0130(5)
C6 0.0282(6) 0.0167(5) 0.0219(6) 0.0094(4) 0.0101(4) 0.0078(5)
C7 0.0304(6) 0.0188(5) 0.0238(6) 0.0098(4) 0.0102(5) 0.0102(5)
O1 0.0684(7) 0.0263(5) 0.0264(5) 0.0225(5) 0.0244(5) 0.0137(4)
O2 0.0551(6) 0.0200(5) 0.0245(5) 0.0201(4) 0.0202(4) 0.0111(4)

loop_
_atom_type_symbol
_atom_type_description
_atom_type_scat_dispersion_real
_atom_type_scat_dispersion_imag
_atom_type_scat_source
C C 0.0033 0.0016 'International Tables Vol C Tables 4.2.6.8 and 6.1.1.4'
H H 0.0000 0.0000 'International Tables Vol C Tables 4.2.6.8 and 6.1.1.4'
N N 0.0061 0.0033 'International Tables Vol C Tables 4.2.6.8 and 6.1.1.4'
O O 0.0106 0.0060 'International Tables Vol C Tables 4.2.6.8 and 6.1.1.4'

loop_
_geom_angle_atom_site_label_1
_geom_angle_atom_site_label_2
_geom_angle_atom_site_label_3
_geom_angle_site_symmetry_1
_geom_angle_site_symmetry_3
_geom_angle
C5 N1 C1 . . 120.75(10)
C5 N1 H1N . . 119.3(10)
C1 N1 H1N . . 119.9(10)
N1 C1 C2 . . 120.86(11)
N1 C1 H1A . . 119.6
C2 C1 H1A . . 119.6
C1 C2 C3 . . 119.77(11)
C1 C2 H2A . . 120.1
C3 C2 H2A . . 120.1
C2 C3 C4 . . 117.87(10)
C2 C3 C3 . 2_655 121.36(13)
C4 C3 C3 . 2_655 120.76(12)
C5 C4 C3 . . 119.48(11)
C5 C4 H4A . . 120.3
C3 C4 H4A . . 120.3
N1 C5 C4 . . 121.27(11)
N1 C5 H5A . . 119.4
C4 C5 H5A . . 119.4
O1 C6 O2 . . 126.61(11)
O1 C6 C7 . . 118.78(11)
O2 C6 C7 . . 114.61(10)
C7 C7 C6 2_576 . 179.44(17)

loop_
_geom_bond_atom_site_label_1
_geom_bond_atom_site_label_2
_geom_bond_site_symmetry_2
_geom_bond_distance
N1 C5 . 1.3311(16)
N1 C1 . 1.3331(16)
N1 H1N . 0.902(9)
C1 C2 . 1.3799(16)
C1 H1A . 0.9500
C2 C3 . 1.3918(16)
C2 H2A . 0.9500
C3 C4 . 1.3926(16)
C3 C3 2_655 1.489(2)
C4 C5 . 1.3784(16)
C4 H4A . 0.9500
C5 H5A . 0.9500
C6 O1 . 1.2237(15)
C6 O2 . 1.2695(15)
C6 C7 . 1.4773(16)
C7 C7 2_576 1.193(2)

loop_
_geom_hbond_atom_site_label_D
_geom_hbond_atom_site_label_H
_geom_hbond_atom_site_label_A
_geom_hbond_site_symmetry_A
_geom_hbond_distance_DH
_geom_hbond_distance_HA
_geom_hbond_distance_DA
_geom_hbond_angle_DHA
C1 H1A O2 2_566 0.95 2.39 3.2612(15) 151.7
C2 H2A O1 1_545 0.95 2.55 3.4030(16) 149.9
C4 H4A O1 2_665 0.95 2.39 3.2363(16) 147.9
C5 H5A O1 . 0.95 2.52 3.1847(15) 127.2
N1 H1N O2 . 0.902(9) 1.659(9) 2.5605(13) 179.1(14)

loop_
_geom_torsion_atom_site_label_1
_geom_torsion_atom_site_label_2
_geom_torsion_atom_site_label_3
_geom_torsion_atom_site_label_4
_geom_torsion_site_symmetry_1
_geom_torsion_site_symmetry_4
_geom_torsion
C5 N1 C1 C2 . . 0.38(18)
N1 C1 C2 C3 . . -0.11(19)
C1 C2 C3 C4 . . -0.12(18)
C1 C2 C3 C3 . 2_655 -179.10(12)
C2 C3 C4 C5 . . 0.09(18)
C3 C3 C4 C5 2_655 . 179.08(13)
C1 N1 C5 C4 . . -0.41(19)
C3 C4 C5 N1 . . 0.2(2)
O1 C6 C7 C7 . 2_576 -71(18)
O2 C6 C7 C7 . 2_576 109(18)
